data_4030145
loop_
_publ_author_name
'Gunasekaran, Pethaiah'
'Perumal, Subbu'
'Men\'endez, J Carlos'
'Mancinelli, Michele'
'Ranieri, Silvia'
'Mazzanti, Andrea'

_publ_contact_author
;
Prof. Dr. Andrea Mazzanti
University of Bologna
Department of Industrial Chemistry "Toso Montanari"
Viale Risorgimento 4
40136 Bologna
Italy
;
_publ_section_title
;
 Axial chirality of 4-arylpyrazolo[3,4-b]pyridines. Conformational
 analysis and absolute configuration.
;
_journal_issue 22
_journal_name_full 'The Journal of organic chemistry'
_journal_page_first 11039
_journal_page_last 11050
_journal_paper_doi 10.1021/jo502047n
_journal_volume 79
_journal_year 2014
_chemical_formula_sum 'C31 H20 F3 N3 O'
_chemical_formula_weight 507.50
_chemical_name_common 'compound 6'
_chemical_name_systematic
; 
 ? 
;
_space_group_IT_number 7
_symmetry_cell_setting monoclinic
_symmetry_space_group_name_Hall 'P -2yac'
_symmetry_space_group_name_H-M 'P 1 n 1'
_atom_sites_solution_hydrogens geom
_atom_sites_solution_primary direct
_atom_sites_solution_secondary difmap
_audit_creation_date 11/31/2013
_audit_creation_method SHELXL-97
_audit_update_record 01/02/2014
_cell_angle_alpha 90.00
_cell_angle_beta 94.385(2)
_cell_angle_gamma 90.00
_cell_formula_units_Z 4
_cell_length_a 10.8941(13)
_cell_length_b 19.949(2)
_cell_length_c 11.7899(14)
_cell_measurement_reflns_used 425
_cell_measurement_temperature 296(2)
_cell_volume 2554.8(5)
_computing_structure_refinement 'SHELXL-97 (Sheldrick, 2008)'
_computing_structure_solution 'SHELXS-97 (Sheldrick, 2008)'
_diffrn_ambient_temperature 296(2)
_diffrn_measured_fraction_theta_full 0.999
_diffrn_measured_fraction_theta_max 0.998
_diffrn_measurement_device_type 'CCD area detector'
_diffrn_measurement_method 'phi and omega scans'
_diffrn_radiation_monochromator graphite
_diffrn_radiation_source 'fine-focus sealed tube'
_diffrn_radiation_type MoK\a
_diffrn_radiation_wavelength 0.71073
_diffrn_reflns_av_R_equivalents 0.0289
_diffrn_reflns_av_sigmaI/netI 0.0401
_diffrn_reflns_limit_h_max 13
_diffrn_reflns_limit_h_min -13
_diffrn_reflns_limit_k_max 25
_diffrn_reflns_limit_k_min -25
_diffrn_reflns_limit_l_max 14
_diffrn_reflns_limit_l_min -14
_diffrn_reflns_number 27632
_diffrn_reflns_theta_full 25.00
_diffrn_reflns_theta_max 27.00
_diffrn_reflns_theta_min 2.01
_exptl_absorpt_coefficient_mu 0.096
_exptl_absorpt_correction_T_max 0.9904
_exptl_absorpt_correction_T_min 0.9625
_exptl_absorpt_correction_type empirical
_exptl_absorpt_process_details 'Bruker SADABS'
_exptl_crystal_colour colorless
_exptl_crystal_density_diffrn 1.319
_exptl_crystal_density_method 'not measured'
_exptl_crystal_description stick
_exptl_crystal_F_000 1048
_exptl_crystal_size_max 0.40
_exptl_crystal_size_mid 0.10
_exptl_crystal_size_min 0.10
_refine_diff_density_max 0.216
_refine_diff_density_min -0.156
_refine_diff_density_rms 0.028
_refine_ls_abs_structure_details 'Flack H D (1983), Acta Cryst. A39, 876-881'
_refine_ls_abs_structure_Flack 0.7(5)
_refine_ls_extinction_method none
_refine_ls_goodness_of_fit_ref 1.065
_refine_ls_hydrogen_treatment constr
_refine_ls_matrix_type full
_refine_ls_number_parameters 715
_refine_ls_number_reflns 11015
_refine_ls_number_restraints 2
_refine_ls_restrained_S_all 1.065
_refine_ls_R_factor_all 0.0741
_refine_ls_R_factor_gt 0.0471
_refine_ls_shift/su_max 0.001
_refine_ls_shift/su_mean 0.000
_refine_ls_structure_factor_coef Fsqd
_refine_ls_weighting_details 'calc w=1/[\s^2^(Fo^2^)+(0.0412P)^2^+0.0866P] where P=(Fo^2^+2Fc^2^)/3'
_refine_ls_weighting_scheme calc
_refine_ls_wR_factor_gt 0.0884
_refine_ls_wR_factor_ref 0.0996
_reflns_number_gt 7956
_reflns_number_total 11015
_reflns_threshold_expression >2sigma(I)
_cod_data_source_file jo502047n_si_003.cif
_cod_data_source_block bdn5
_cod_depositor_comments 'Adding full bibliography for 4030145--4030146.cif.'
_cod_original_sg_symbol_H-M 'P n'
_cod_database_code 4030145

loop_
_symmetry_equiv_pos_as_xyz
'x, y, z'
'x+1/2, -y, z+1/2'

loop_
_atom_site_label
_atom_site_type_symbol
_atom_site_fract_x
_atom_site_fract_y
_atom_site_fract_z
_atom_site_U_iso_or_equiv
_atom_site_adp_type
_atom_site_occupancy
_atom_site_symmetry_multiplicity
_atom_site_calc_flag
_atom_site_refinement_flags
_atom_site_disorder_assembly
_atom_site_disorder_group
C1 C 0.23189(19) 0.31890(11) 0.94159(17) 0.0427(5) Uani 1 1 d . . .
C2 C 0.15033(19) 0.27138(10) 0.98102(17) 0.0425(5) Uani 1 1 d . . .
C3 C 0.15551(19) 0.20505(11) 0.94071(18) 0.0448(5) Uani 1 1 d . . .
C4 C 0.31304(19) 0.22845(11) 0.83698(17) 0.0427(5) Uani 1 1 d . . .
C5 C 0.4139(2) 0.32400(11) 0.8082(2) 0.0490(5) Uani 1 1 d . . .
C6 C 0.31756(19) 0.29574(10) 0.86849(18) 0.0430(5) Uani 1 1 d . . .
C7 C 0.22423(19) 0.39063(11) 0.97637(19) 0.0457(5) Uani 1 1 d . . .
C8 C 0.2606(2) 0.40929(13) 1.0854(2) 0.0607(6) Uani 1 1 d . . .
H8 H 0.2938 0.3775 1.1367 0.073 Uiso 1 1 calc R . .
C9 C 0.2483(3) 0.47617(15) 1.1206(3) 0.0784(8) Uani 1 1 d . . .
H9 H 0.2755 0.4886 1.1943 0.094 Uiso 1 1 calc R . .
C10 C 0.1972(3) 0.52214(15) 1.0484(3) 0.0772(8) Uani 1 1 d . . .
H10 H 0.1885 0.5660 1.0733 0.093 Uiso 1 1 calc R . .
C11 C 0.1565(2) 0.50528(12) 0.9353(2) 0.0590(6) Uani 1 1 d . . .
C12 C 0.0987(3) 0.55185(13) 0.8580(3) 0.0756(8) Uani 1 1 d . . .
H12 H 0.0868 0.5956 0.8822 0.091 Uiso 1 1 calc R . .
C13 C 0.0603(3) 0.53469(14) 0.7504(3) 0.0744(8) Uani 1 1 d . . .
H13 H 0.0233 0.5666 0.7015 0.089 Uiso 1 1 calc R . .
C14 C 0.0759(2) 0.46938(14) 0.7125(2) 0.0642(7) Uani 1 1 d . . .
H14 H 0.0491 0.4577 0.6383 0.077 Uiso 1 1 calc R . .
C15 C 0.1303(2) 0.42239(12) 0.78398(19) 0.0518(6) Uani 1 1 d . . .
H15 H 0.1399 0.3789 0.7578 0.062 Uiso 1 1 calc R . .
C16 C 0.0648(2) 0.29260(11) 1.06984(19) 0.0469(5) Uani 1 1 d . . .
C17 C -0.0314(2) 0.34291(11) 1.0386(2) 0.0522(6) Uani 1 1 d . . .
C18 C -0.0726(3) 0.38532(14) 1.1215(3) 0.0766(8) Uani 1 1 d . . .
H18 H -0.0403 0.3817 1.1966 0.092 Uiso 1 1 calc R . .
C19 C -0.1611(3) 0.43261(17) 1.0917(4) 0.1039(12) Uani 1 1 d . . .
H19 H -0.1875 0.4615 1.1468 0.125 Uiso 1 1 calc R . .
C20 C -0.2111(3) 0.43769(18) 0.9813(5) 0.1099(14) Uani 1 1 d . . .
H20 H -0.2711 0.4698 0.9623 0.132 Uiso 1 1 calc R . .
C21 C -0.1727(3) 0.39575(17) 0.8995(4) 0.0894(10) Uani 1 1 d . . .
H21 H -0.2074 0.3988 0.8251 0.107 Uiso 1 1 calc R . .
C22 C -0.0822(2) 0.34895(13) 0.9275(2) 0.0658(7) Uani 1 1 d . . .
H22 H -0.0549 0.3211 0.8714 0.079 Uiso 1 1 calc R . .
C23 C 0.42671(19) 0.16155(11) 0.6955(2) 0.0481(5) Uani 1 1 d . . .
C24 C 0.4691(2) 0.17156(14) 0.5893(2) 0.0615(6) Uani 1 1 d . . .
H24 H 0.4795 0.2148 0.5620 0.074 Uiso 1 1 calc R . .
C25 C 0.4958(3) 0.11668(16) 0.5242(2) 0.0764(8) Uani 1 1 d . . .
H25 H 0.5253 0.1231 0.4530 0.092 Uiso 1 1 calc R . .
C26 C 0.4793(3) 0.05339(16) 0.5631(3) 0.0797(8) Uani 1 1 d . . .
H26 H 0.4981 0.0166 0.5192 0.096 Uiso 1 1 calc R . .
C27 C 0.4346(3) 0.04431(13) 0.6679(3) 0.0728(8) Uani 1 1 d . . .
H27 H 0.4211 0.0010 0.6935 0.087 Uiso 1 1 calc R . .
C28 C 0.4095(2) 0.09793(12) 0.7355(2) 0.0605(6) Uani 1 1 d . . .
H28 H 0.3814 0.0912 0.8072 0.073 Uiso 1 1 calc R . .
C29 C 0.0649(2) 0.15254(13) 0.9727(2) 0.0588(6) Uani 1 1 d . . .
C30 C 0.4631(2) 0.39392(13) 0.8095(3) 0.0716(8) Uani 1 1 d . . .
H30A H 0.5370 0.3952 0.7701 0.107 Uiso 1 1 calc R . .
H30B H 0.4812 0.4082 0.8868 0.107 Uiso 1 1 calc R . .
H30C H 0.4029 0.4233 0.7725 0.107 Uiso 1 1 calc R . .
O1 O 0.07987(16) 0.27011(9) 1.16590(13) 0.0663(5) Uani 1 1 d . . .
F1 F 0.04775(18) 0.10515(9) 0.89665(16) 0.1013(6) Uani 1 1 d . . .
F2 F 0.10183(19) 0.12152(10) 1.06932(16) 0.1078(6) Uani 1 1 d . . .
F3 F -0.04333(15) 0.17774(8) 0.99083(17) 0.0932(5) Uani 1 1 d . . .
N1 N 0.23390(16) 0.18221(9) 0.86868(15) 0.0461(4) Uani 1 1 d . . .
N2 N 0.40140(16) 0.21888(9) 0.76204(15) 0.0488(5) Uani 1 1 d . . .
N3 N 0.46191(16) 0.27787(10) 0.74485(17) 0.0536(5) Uani 1 1 d . . .
C51 C 0.15700(19) 0.17496(11) 0.42569(18) 0.0460(5) Uani 1 1 d . . .
C52 C 0.16505(19) 0.24179(11) 0.46086(18) 0.0457(5) Uani 1 1 d . . .
C53 C 0.2483(2) 0.28444(11) 0.41147(19) 0.0490(6) Uani 1 1 d . A .
C54 C 0.3175(2) 0.20218(11) 0.30379(19) 0.0472(5) Uani 1 1 d . A .
C55 C 0.2713(2) 0.09264(11) 0.2961(2) 0.0536(6) Uani 1 1 d . . .
C56 C 0.2394(2) 0.15439(11) 0.34718(19) 0.0472(5) Uani 1 1 d . . .
C57 C 0.0664(2) 0.12724(10) 0.47073(18) 0.0455(5) Uani 1 1 d . . .
C58 C 0.0887(3) 0.09927(13) 0.5770(2) 0.0652(7) Uani 1 1 d . . .
H58 H 0.1596 0.1107 0.6218 0.078 Uiso 1 1 calc R . .
C59 C 0.0045(3) 0.05356(14) 0.6180(2) 0.0758(8) Uani 1 1 d . . .
H59 H 0.0204 0.0347 0.6897 0.091 Uiso 1 1 calc R . .
C60 C -0.0986(3) 0.03675(13) 0.5545(2) 0.0720(8) Uani 1 1 d . . .
H60 H -0.1518 0.0054 0.5824 0.086 Uiso 1 1 calc R . .
C61 C -0.1279(2) 0.06550(12) 0.4471(2) 0.0532(6) Uani 1 1 d . . .
C62 C -0.2393(2) 0.05119(14) 0.3807(3) 0.0697(8) Uani 1 1 d . . .
H62 H -0.2942 0.0203 0.4072 0.084 Uiso 1 1 calc R . .
C63 C -0.2667(2) 0.08178(15) 0.2795(3) 0.0742(8) Uani 1 1 d . . .
H63 H -0.3417 0.0734 0.2390 0.089 Uiso 1 1 calc R . .
C64 C -0.1837(2) 0.12544(14) 0.2362(2) 0.0662(7) Uani 1 1 d . . .
H64 H -0.2027 0.1455 0.1659 0.079 Uiso 1 1 calc R . .
C65 C -0.0741(2) 0.13958(12) 0.29527(19) 0.0517(6) Uani 1 1 d . . .
H65 H -0.0190 0.1685 0.2638 0.062 Uiso 1 1 calc R . .
C66 C 0.0871(2) 0.26309(11) 0.55596(19) 0.0520(6) Uani 1 1 d . . .
C67 C -0.0469(2) 0.27052(11) 0.5302(2) 0.0543(6) Uani 1 1 d . . .
C68 C -0.1243(3) 0.26378(16) 0.6176(3) 0.0833(9) Uani 1 1 d . . .
H68 H -0.0923 0.2549 0.6915 0.100 Uiso 1 1 calc R . .
C69 C -0.2511(3) 0.27051(19) 0.5928(4) 0.1016(11) Uani 1 1 d . . .
H69 H -0.3041 0.2664 0.6507 0.122 Uiso 1 1 calc R . .
C70 C -0.2981(3) 0.28320(17) 0.4836(4) 0.1005(11) Uani 1 1 d . . .
H70 H -0.3827 0.2873 0.4678 0.121 Uiso 1 1 calc R . .
C71 C -0.2217(3) 0.28988(16) 0.3986(3) 0.0856(9) Uani 1 1 d . . .
H71 H -0.2541 0.2988 0.3248 0.103 Uiso 1 1 calc R . .
C72 C -0.0959(2) 0.28352(13) 0.4212(2) 0.0632(7) Uani 1 1 d . . .
H72 H -0.0441 0.2880 0.3625 0.076 Uiso 1 1 calc R . .
C73 C 0.4710(2) 0.19521(12) 0.1515(2) 0.0526(6) Uani 1 1 d . A .
C74 C 0.5053(2) 0.15452(14) 0.0652(2) 0.0644(7) Uani 1 1 d . . .
H74 H 0.4734 0.1114 0.0570 0.077 Uiso 1 1 calc R . .
C75 C 0.5879(2) 0.17807(17) -0.0094(2) 0.0742(8) Uani 1 1 d . . .
H75 H 0.6109 0.1505 -0.0677 0.089 Uiso 1 1 calc R . .
C76 C 0.6354(3) 0.24043(18) 0.0015(3) 0.0789(8) Uani 1 1 d . . .
H76 H 0.6912 0.2556 -0.0486 0.095 Uiso 1 1 calc R . .
C77 C 0.6002(3) 0.28172(17) 0.0878(3) 0.0841(9) Uani 1 1 d . . .
H77 H 0.6322 0.3248 0.0953 0.101 Uiso 1 1 calc R . .
C78 C 0.5179(2) 0.25918(14) 0.1625(2) 0.0697(7) Uani 1 1 d . . .
H78 H 0.4942 0.2871 0.2202 0.084 Uiso 1 1 calc R . .
C79 C 0.2593(3) 0.35740(13) 0.4447(2) 0.0642(7) Uani 1 1 d . . .
C80 C 0.2243(3) 0.02396(13) 0.3158(3) 0.0748(8) Uani 1 1 d . . .
H80A H 0.1421 0.0198 0.2809 0.112 Uiso 1 1 calc R . .
H80B H 0.2238 0.0161 0.3961 0.112 Uiso 1 1 calc R . .
H80C H 0.2766 -0.0083 0.2832 0.112 Uiso 1 1 calc R . .
O51 O 0.13631(19) 0.27178(10) 0.65057(15) 0.0765(5) Uani 1 1 d . . .
N51 N 0.32465(17) 0.26715(9) 0.33318(16) 0.0519(5) Uani 1 1 d . . .
N52 N 0.38667(17) 0.17016(10) 0.22823(17) 0.0547(5) Uani 1 1 d . . .
N53 N 0.35775(18) 0.10250(10) 0.22572(17) 0.0591(5) Uani 1 1 d . A .
F51 F 0.1529(6) 0.3839(3) 0.4579(10) 0.111(3) Uani 0.69(2) 1 d P A 1
F52 F 0.3262(13) 0.3665(4) 0.5389(7) 0.126(3) Uani 0.69(2) 1 d P A 1
F53 F 0.3086(6) 0.3935(3) 0.3679(7) 0.0896(19) Uani 0.69(2) 1 d P A 1
F51B F 0.174(3) 0.3801(10) 0.503(2) 0.166(11) Uani 0.31(2) 1 d P A 2
F52B F 0.366(2) 0.3689(12) 0.506(3) 0.163(10) Uani 0.31(2) 1 d P A 2
F53B F 0.263(4) 0.3974(9) 0.3613(16) 0.172(10) Uani 0.31(2) 1 d P A 2
C31 C 0.17222(19) 0.43872(11) 0.89702(19) 0.0463(5) Uani 1 1 d . . .
C81 C -0.0429(2) 0.11109(10) 0.40345(18) 0.0440(5) Uani 1 1 d . . .

loop_
_atom_site_aniso_label
_atom_site_aniso_U_11
_atom_site_aniso_U_22
_atom_site_aniso_U_33
_atom_site_aniso_U_23
_atom_site_aniso_U_13
_atom_site_aniso_U_12
C1 0.0455(12) 0.0440(13) 0.0382(12) 0.0008(10) 0.0001(10) 0.0011(10)
C2 0.0457(12) 0.0439(13) 0.0376(12) 0.0041(10) 0.0022(10) 0.0032(10)
C3 0.0487(13) 0.0427(12) 0.0432(12) 0.0058(10) 0.0051(10) 0.0006(10)
C4 0.0409(11) 0.0443(13) 0.0432(13) 0.0031(10) 0.0047(10) 0.0047(10)
C5 0.0447(12) 0.0446(13) 0.0580(14) -0.0015(11) 0.0066(11) -0.0031(10)
C6 0.0413(11) 0.0436(12) 0.0440(12) 0.0014(10) 0.0022(10) 0.0004(10)
C7 0.0429(12) 0.0449(12) 0.0497(13) -0.0061(10) 0.0068(10) -0.0052(10)
C8 0.0655(16) 0.0568(15) 0.0588(16) -0.0077(12) -0.0030(12) -0.0015(12)
C9 0.092(2) 0.0689(19) 0.0716(19) -0.0246(16) -0.0090(16) -0.0055(16)
C10 0.092(2) 0.0538(17) 0.084(2) -0.0230(16) -0.0022(17) 0.0031(15)
C11 0.0548(14) 0.0450(14) 0.0775(18) -0.0039(13) 0.0082(13) -0.0030(11)
C12 0.0769(19) 0.0437(16) 0.106(2) -0.0001(15) 0.0055(17) 0.0068(13)
C13 0.0762(18) 0.0571(18) 0.089(2) 0.0201(16) 0.0024(16) 0.0102(14)
C14 0.0664(16) 0.0685(18) 0.0580(16) 0.0098(14) 0.0074(12) 0.0066(13)
C15 0.0557(14) 0.0488(14) 0.0515(14) 0.0018(11) 0.0074(11) 0.0037(11)
C16 0.0522(13) 0.0458(13) 0.0435(13) -0.0028(10) 0.0086(10) -0.0050(10)
C17 0.0505(13) 0.0464(13) 0.0611(16) 0.0040(11) 0.0145(12) 0.0011(11)
C18 0.0768(19) 0.0675(18) 0.090(2) -0.0086(15) 0.0344(16) 0.0039(15)
C19 0.080(2) 0.064(2) 0.174(4) -0.013(2) 0.050(3) 0.0151(17)
C20 0.065(2) 0.062(2) 0.205(5) 0.033(3) 0.023(3) 0.0138(16)
C21 0.0577(17) 0.083(2) 0.126(3) 0.035(2) -0.0037(18) 0.0046(16)
C22 0.0546(15) 0.0671(17) 0.0763(19) 0.0116(14) 0.0104(13) 0.0034(13)
C23 0.0396(12) 0.0500(14) 0.0550(14) -0.0009(11) 0.0064(10) 0.0076(10)
C24 0.0646(15) 0.0608(16) 0.0605(16) 0.0022(13) 0.0135(13) 0.0081(12)
C25 0.081(2) 0.089(2) 0.0620(17) -0.0074(16) 0.0191(15) 0.0185(16)
C26 0.0795(19) 0.071(2) 0.090(2) -0.0219(17) 0.0146(17) 0.0154(15)
C27 0.0727(17) 0.0525(16) 0.096(2) -0.0015(15) 0.0241(16) 0.0114(13)
C28 0.0617(15) 0.0541(15) 0.0680(16) -0.0001(13) 0.0192(12) 0.0091(12)
C29 0.0629(16) 0.0546(15) 0.0608(16) -0.0014(13) 0.0179(13) -0.0047(13)
C30 0.0638(17) 0.0611(17) 0.092(2) -0.0001(14) 0.0234(15) -0.0135(13)
O1 0.0809(12) 0.0762(12) 0.0430(10) 0.0082(8) 0.0124(9) 0.0065(9)
F1 0.1237(14) 0.0810(11) 0.1063(13) -0.0390(10) 0.0537(11) -0.0516(10)
F2 0.1281(16) 0.0965(13) 0.0992(13) 0.0477(11) 0.0109(12) -0.0216(11)
F3 0.0638(10) 0.0717(10) 0.1489(16) -0.0030(10) 0.0400(10) -0.0108(8)
N1 0.0487(10) 0.0423(10) 0.0480(11) 0.0024(8) 0.0081(9) 0.0008(8)
N2 0.0465(10) 0.0454(11) 0.0559(12) 0.0000(9) 0.0134(9) 0.0009(9)
N3 0.0448(11) 0.0508(12) 0.0663(13) 0.0011(10) 0.0109(10) -0.0040(9)
C51 0.0468(12) 0.0476(13) 0.0427(12) -0.0015(10) -0.0029(10) 0.0017(10)
C52 0.0506(13) 0.0444(13) 0.0411(12) -0.0048(10) -0.0022(10) 0.0017(10)
C53 0.0571(14) 0.0456(13) 0.0433(13) -0.0051(10) -0.0023(11) -0.0015(10)
C54 0.0478(12) 0.0459(13) 0.0477(13) -0.0046(10) 0.0013(10) -0.0016(10)
C55 0.0582(14) 0.0486(14) 0.0546(14) -0.0064(11) 0.0083(12) -0.0067(11)
C56 0.0485(12) 0.0439(13) 0.0492(14) -0.0051(10) 0.0031(11) -0.0030(10)
C57 0.0549(13) 0.0419(12) 0.0407(12) -0.0013(10) 0.0104(10) 0.0038(10)
C58 0.0759(18) 0.0665(17) 0.0526(15) 0.0070(13) 0.0012(13) 0.0081(14)
C59 0.107(2) 0.0670(18) 0.0547(17) 0.0247(14) 0.0153(17) 0.0131(17)
C60 0.089(2) 0.0609(17) 0.0693(19) 0.0151(14) 0.0277(17) -0.0049(15)
C61 0.0599(15) 0.0444(13) 0.0580(15) 0.0002(11) 0.0220(12) 0.0007(11)
C62 0.0579(16) 0.0613(17) 0.093(2) -0.0070(15) 0.0282(16) -0.0174(13)
C63 0.0577(17) 0.080(2) 0.084(2) -0.0074(17) 0.0001(15) -0.0104(14)
C64 0.0655(17) 0.0696(17) 0.0625(16) -0.0011(13) -0.0010(14) -0.0071(14)
C65 0.0542(14) 0.0495(13) 0.0517(14) 0.0029(11) 0.0070(11) -0.0077(11)
C66 0.0738(16) 0.0419(13) 0.0402(14) -0.0014(10) 0.0040(12) 0.0025(11)
C67 0.0638(15) 0.0459(13) 0.0548(15) -0.0071(11) 0.0151(12) 0.0021(11)
C68 0.096(2) 0.085(2) 0.072(2) -0.0068(15) 0.0306(18) -0.0087(17)
C69 0.087(3) 0.104(3) 0.121(3) -0.002(2) 0.057(2) -0.006(2)
C70 0.069(2) 0.085(2) 0.149(4) 0.026(2) 0.023(2) 0.0118(17)
C71 0.0617(18) 0.090(2) 0.104(2) 0.0197(18) -0.0012(17) 0.0136(15)
C72 0.0630(16) 0.0585(16) 0.0688(18) 0.0065(13) 0.0104(13) 0.0097(12)
C73 0.0442(13) 0.0628(15) 0.0509(14) 0.0040(12) 0.0034(11) 0.0007(11)
C74 0.0599(16) 0.0770(18) 0.0567(16) -0.0040(14) 0.0076(13) -0.0062(13)
C75 0.0624(17) 0.102(2) 0.0589(17) -0.0003(16) 0.0099(14) -0.0013(16)
C76 0.0568(16) 0.104(3) 0.077(2) 0.0193(18) 0.0137(14) -0.0065(17)
C77 0.0752(19) 0.081(2) 0.098(2) 0.0132(18) 0.0189(18) -0.0206(16)
C78 0.0657(16) 0.0690(18) 0.0759(18) 0.0005(14) 0.0156(14) -0.0093(14)
C79 0.086(2) 0.0490(16) 0.0577(18) -0.0011(14) 0.0078(17) -0.0118(15)
C80 0.0851(19) 0.0530(16) 0.090(2) -0.0158(14) 0.0337(16) -0.0115(14)
O51 0.1012(14) 0.0818(13) 0.0447(11) -0.0136(9) -0.0056(10) 0.0079(11)
N51 0.0544(11) 0.0469(11) 0.0538(12) -0.0030(9) -0.0003(10) -0.0042(9)
N52 0.0548(12) 0.0508(12) 0.0597(12) -0.0063(10) 0.0119(10) -0.0051(9)
N53 0.0638(13) 0.0492(12) 0.0660(13) -0.0113(10) 0.0157(11) -0.0053(9)
F51 0.101(4) 0.047(2) 0.191(8) -0.019(3) 0.051(4) 0.0098(19)
F52 0.219(10) 0.069(3) 0.081(3) -0.0171(18) -0.055(4) -0.018(5)
F53 0.123(4) 0.045(3) 0.106(4) -0.009(2) 0.041(2) -0.024(2)
F51B 0.30(3) 0.072(8) 0.154(13) -0.057(8) 0.169(17) -0.053(12)
F52B 0.112(9) 0.123(10) 0.25(3) -0.070(13) -0.023(11) -0.046(6)
F53B 0.39(3) 0.058(7) 0.071(7) 0.014(5) 0.056(13) 0.056(12)
C31 0.0439(12) 0.0413(13) 0.0548(14) 0.0004(10) 0.0103(11) -0.0023(9)
C81 0.0518(13) 0.0382(12) 0.0432(12) 0.0000(10) 0.0123(10) 0.0008(10)

loop_
_atom_type_symbol
_atom_type_description
_atom_type_scat_dispersion_real
_atom_type_scat_dispersion_imag
_atom_type_scat_source
C C 0.0033 0.0016 'International Tables Vol C Tables 4.2.6.8 and 6.1.1.4'
H H 0.0000 0.0000 'International Tables Vol C Tables 4.2.6.8 and 6.1.1.4'
N N 0.0061 0.0033 'International Tables Vol C Tables 4.2.6.8 and 6.1.1.4'
O O 0.0106 0.0060 'International Tables Vol C Tables 4.2.6.8 and 6.1.1.4'
F F 0.0171 0.0103 'International Tables Vol C Tables 4.2.6.8 and 6.1.1.4'

loop_
_geom_angle_atom_site_label_1
_geom_angle_atom_site_label_2
_geom_angle_atom_site_label_3
_geom_angle
C6 C1 C2 116.81(19)
C6 C1 C7 122.73(19)
C2 C1 C7 120.45(18)
C1 C2 C3 118.71(19)
C1 C2 C16 118.62(18)
C3 C2 C16 122.59(19)
N1 C3 C2 125.56(19)
N1 C3 C29 112.74(19)
C2 C3 C29 121.64(19)
N1 C4 N2 125.82(19)
N1 C4 C6 126.98(19)
N2 C4 C6 107.11(18)
N3 C5 C6 110.18(19)
N3 C5 C30 120.0(2)
C6 C5 C30 129.8(2)
C4 C6 C1 118.16(19)
C4 C6 C5 105.07(18)
C1 C6 C5 136.7(2)
C8 C7 C31 120.4(2)
C8 C7 C1 120.1(2)
C31 C7 C1 119.49(19)
C7 C8 C9 120.5(2)
C7 C8 H8 119.7
C9 C8 H8 119.7
C10 C9 C8 120.3(3)
C10 C9 H9 119.8
C8 C9 H9 119.8
C9 C10 C11 121.4(3)
C9 C10 H10 119.3
C11 C10 H10 119.3
C10 C11 C12 122.9(2)
C10 C11 C31 119.1(2)
C12 C11 C31 118.0(2)
C13 C12 C11 122.0(3)
C13 C12 H12 119.0
C11 C12 H12 119.0
C12 C13 C14 120.2(3)
C12 C13 H13 119.9
C14 C13 H13 119.9
C15 C14 C13 120.1(3)
C15 C14 H14 119.9
C13 C14 H14 119.9
C14 C15 C31 121.2(2)
C14 C15 H15 119.4
C31 C15 H15 119.4
O1 C16 C17 121.6(2)
O1 C16 C2 119.6(2)
C17 C16 C2 118.68(19)
C22 C17 C18 118.9(2)
C22 C17 C16 121.2(2)
C18 C17 C16 119.9(2)
C19 C18 C17 119.6(3)
C19 C18 H18 120.2
C17 C18 H18 120.2
C18 C19 C20 120.7(4)
C18 C19 H19 119.6
C20 C19 H19 119.6
C21 C20 C19 120.2(3)
C21 C20 H20 119.9
C19 C20 H20 119.9
C20 C21 C22 119.8(4)
C20 C21 H21 120.1
C22 C21 H21 120.1
C21 C22 C17 120.8(3)
C21 C22 H22 119.6
C17 C22 H22 119.6
C28 C23 C24 120.6(2)
C28 C23 N2 121.1(2)
C24 C23 N2 118.3(2)
C25 C24 C23 119.3(3)
C25 C24 H24 120.4
C23 C24 H24 120.4
C26 C25 C24 120.6(3)
C26 C25 H25 119.7
C24 C25 H25 119.7
C25 C26 C27 119.4(3)
C25 C26 H26 120.3
C27 C26 H26 120.3
C26 C27 C28 121.3(3)
C26 C27 H27 119.4
C28 C27 H27 119.4
C23 C28 C27 118.8(2)
C23 C28 H28 120.6
C27 C28 H28 120.6
F1 C29 F3 107.8(2)
F1 C29 F2 105.6(2)
F3 C29 F2 104.8(2)
F1 C29 C3 113.1(2)
F3 C29 C3 112.8(2)
F2 C29 C3 112.1(2)
C5 C30 H30A 109.5
C5 C30 H30B 109.5
H30A C30 H30B 109.5
C5 C30 H30C 109.5
H30A C30 H30C 109.5
H30B C30 H30C 109.5
C3 N1 C4 113.69(18)
C4 N2 N3 110.21(16)
C4 N2 C23 129.94(18)
N3 N2 C23 119.46(17)
C5 N3 N2 107.42(17)
C52 C51 C56 116.6(2)
C52 C51 C57 121.98(19)
C56 C51 C57 121.44(19)
C51 C52 C53 118.93(19)
C51 C52 C66 117.42(19)
C53 C52 C66 123.56(19)
N51 C53 C52 126.0(2)
N51 C53 C79 112.8(2)
C52 C53 C79 121.2(2)
N51 C54 N52 126.5(2)
N51 C54 C56 126.0(2)
N52 C54 C56 107.47(19)
N53 C55 C56 110.3(2)
N53 C55 C80 120.5(2)
C56 C55 C80 129.2(2)
C51 C56 C54 118.7(2)
C51 C56 C55 136.3(2)
C54 C56 C55 105.00(19)
C58 C57 C81 120.0(2)
C58 C57 C51 120.4(2)
C81 C57 C51 119.64(18)
C57 C58 C59 120.1(3)
C57 C58 H58 119.9
C59 C58 H58 119.9
C60 C59 C58 120.7(2)
C60 C59 H59 119.6
C58 C59 H59 119.6
C59 C60 C61 121.5(2)
C59 C60 H60 119.2
C61 C60 H60 119.2
C60 C61 C62 122.7(2)
C60 C61 C81 118.6(2)
C62 C61 C81 118.7(2)
C63 C62 C61 121.1(2)
C63 C62 H62 119.4
C61 C62 H62 119.4
C62 C63 C64 120.2(3)
C62 C63 H63 119.9
C64 C63 H63 119.9
C65 C64 C63 120.9(3)
C65 C64 H64 119.5
C63 C64 H64 119.5
C64 C65 C81 121.2(2)
C64 C65 H65 119.4
C81 C65 H65 119.4
O51 C66 C67 122.4(2)
O51 C66 C52 119.1(2)
C67 C66 C52 118.44(19)
C72 C67 C68 119.8(3)
C72 C67 C66 121.2(2)
C68 C67 C66 119.0(2)
C67 C68 C69 118.9(3)
C67 C68 H68 120.5
C69 C68 H68 120.5
C70 C69 C68 120.4(3)
C70 C69 H69 119.8
C68 C69 H69 119.8
C71 C70 C69 120.4(3)
C71 C70 H70 119.8
C69 C70 H70 119.8
C70 C71 C72 120.2(3)
C70 C71 H71 119.9
C72 C71 H71 119.9
C67 C72 C71 120.3(3)
C67 C72 H72 119.8
C71 C72 H72 119.8
C74 C73 C78 119.8(2)
C74 C73 N52 119.1(2)
C78 C73 N52 121.1(2)
C73 C74 C75 119.7(3)
C73 C74 H74 120.1
C75 C74 H74 120.1
C76 C75 C74 120.9(3)
C76 C75 H75 119.5
C74 C75 H75 119.5
C75 C76 C77 119.5(3)
C75 C76 H76 120.3
C77 C76 H76 120.3
C78 C77 C76 120.3(3)
C78 C77 H77 119.8
C76 C77 H77 119.8
C73 C78 C77 119.8(3)
C73 C78 H78 120.1
C77 C78 H78 120.1
F53B C79 F51B 105.2(14)
F53B C79 F52 121.8(13)
F51B C79 F52 82.8(13)
F53B C79 F51 85.4(16)
F51B C79 F51 25.4(15)
F52 C79 F51 106.9(6)
F53B C79 F53 22(2)
F51B C79 F53 122.2(11)
F52 C79 F53 106.5(6)
F51 C79 F53 106.2(5)
F53B C79 F52B 103.4(16)
F51B C79 F52B 106.6(14)
F52 C79 F52B 26.5(12)
F51 C79 F52B 127.8(11)
F53 C79 F52B 84.0(13)
F53B C79 C53 114.3(8)
F51B C79 C53 115.6(9)
F52 C79 C53 112.7(4)
F51 C79 C53 111.8(4)
F53 C79 C53 112.4(4)
F52B C79 C53 110.6(11)
C55 C80 H80A 109.5
C55 C80 H80B 109.5
H80A C80 H80B 109.5
C55 C80 H80C 109.5
H80A C80 H80C 109.5
H80B C80 H80C 109.5
C53 N51 C54 113.67(19)
C54 N52 N53 109.46(18)
C54 N52 C73 131.45(19)
N53 N52 C73 118.92(19)
C55 N53 N52 107.72(18)
C15 C31 C11 118.5(2)
C15 C31 C7 123.1(2)
C11 C31 C7 118.2(2)
C65 C81 C57 123.22(19)
C65 C81 C61 117.7(2)
C57 C81 C61 119.1(2)

loop_
_geom_bond_atom_site_label_1
_geom_bond_atom_site_label_2
_geom_bond_distance
C1 C6 1.397(3)
C1 C2 1.403(3)
C1 C7 1.492(3)
C2 C3 1.409(3)
C2 C16 1.514(3)
C3 N1 1.330(3)
C3 C29 1.507(3)
C4 N1 1.335(3)
C4 N2 1.369(3)
C4 C6 1.393(3)
C5 N3 1.318(3)
C5 C6 1.428(3)
C5 C30 1.494(3)
C7 C8 1.368(3)
C7 C31 1.427(3)
C8 C9 1.407(4)
C8 H8 0.9300
C9 C10 1.343(4)
C9 H9 0.9300
C10 C11 1.413(4)
C10 H10 0.9300
C11 C12 1.415(4)
C11 C31 1.417(3)
C12 C13 1.349(4)
C12 H12 0.9300
C13 C14 1.392(4)
C13 H13 0.9300
C14 C15 1.365(3)
C14 H14 0.9300
C15 C31 1.414(3)
C15 H15 0.9300
C16 O1 1.218(3)
C16 C17 1.478(3)
C17 C22 1.387(3)
C17 C18 1.392(3)
C18 C19 1.376(5)
C18 H18 0.9300
C19 C20 1.376(5)
C19 H19 0.9300
C20 C21 1.366(5)
C20 H20 0.9300
C21 C22 1.379(4)
C21 H21 0.9300
C22 H22 0.9300
C23 C28 1.372(3)
C23 C24 1.382(3)
C23 N2 1.425(3)
C24 C25 1.381(4)
C24 H24 0.9300
C25 C26 1.360(4)
C25 H25 0.9300
C26 C27 1.373(4)
C26 H26 0.9300
C27 C28 1.374(3)
C27 H27 0.9300
C28 H28 0.9300
C29 F1 1.307(3)
C29 F3 1.314(3)
C29 F2 1.331(3)
C30 H30A 0.9600
C30 H30B 0.9600
C30 H30C 0.9600
N2 N3 1.371(2)
C51 C52 1.397(3)
C51 C56 1.399(3)
C51 C57 1.497(3)
C52 C53 1.402(3)
C52 C66 1.518(3)
C53 N51 1.334(3)
C53 C79 1.510(3)
C54 N51 1.342(3)
C54 N52 1.368(3)
C54 C56 1.401(3)
C55 N53 1.316(3)
C55 C56 1.426(3)
C55 C80 1.487(3)
C57 C58 1.376(3)
C57 C81 1.416(3)
C58 C59 1.404(4)
C58 H58 0.9300
C59 C60 1.344(4)
C59 H59 0.9300
C60 C61 1.405(4)
C60 H60 0.9300
C61 C62 1.422(4)
C61 C81 1.422(3)
C62 C63 1.353(4)
C62 H62 0.9300
C63 C64 1.381(4)
C63 H63 0.9300
C64 C65 1.364(3)
C64 H64 0.9300
C65 C81 1.414(3)
C65 H65 0.9300
C66 O51 1.212(3)
C66 C67 1.475(3)
C67 C72 1.378(3)
C67 C68 1.387(3)
C68 C69 1.397(5)
C68 H68 0.9300
C69 C70 1.372(5)
C69 H69 0.9300
C70 C71 1.358(5)
C70 H70 0.9300
C71 C72 1.382(4)
C71 H71 0.9300
C72 H72 0.9300
C73 C74 1.375(3)
C73 C78 1.377(3)
C73 N52 1.428(3)
C74 C75 1.387(4)
C74 H74 0.9300
C75 C76 1.350(4)
C75 H75 0.9300
C76 C77 1.386(4)
C76 H76 0.9300
C77 C78 1.380(4)
C77 H77 0.9300
C78 H78 0.9300
C79 F53B 1.270(17)
C79 F51B 1.282(17)
C79 F52 1.293(7)
C79 F51 1.294(6)
C79 F53 1.304(7)
C79 F52B 1.34(2)
C80 H80A 0.9600
C80 H80B 0.9600
C80 H80C 0.9600
N52 N53 1.386(3)

loop_
_geom_torsion_atom_site_label_1
_geom_torsion_atom_site_label_2
_geom_torsion_atom_site_label_3
_geom_torsion_atom_site_label_4
_geom_torsion
C6 C1 C2 C3 -3.1(3)
C7 C1 C2 C3 176.12(19)
C6 C1 C2 C16 173.72(19)
C7 C1 C2 C16 -7.0(3)
C1 C2 C3 N1 1.4(3)
C16 C2 C3 N1 -175.29(19)
C1 C2 C3 C29 -175.5(2)
C16 C2 C3 C29 7.7(3)
N1 C4 C6 C1 0.4(3)
N2 C4 C6 C1 177.34(18)
N1 C4 C6 C5 -177.3(2)
N2 C4 C6 C5 -0.4(2)
C2 C1 C6 C4 2.3(3)
C7 C1 C6 C4 -176.92(19)
C2 C1 C6 C5 179.2(2)
C7 C1 C6 C5 0.0(4)
N3 C5 C6 C4 0.8(3)
C30 C5 C6 C4 -178.6(2)
N3 C5 C6 C1 -176.4(2)
C30 C5 C6 C1 4.2(4)
C6 C1 C7 C8 -109.2(3)
C2 C1 C7 C8 71.6(3)
C6 C1 C7 C31 74.3(3)
C2 C1 C7 C31 -104.9(2)
C31 C7 C8 C9 -0.5(4)
C1 C7 C8 C9 -176.9(2)
C7 C8 C9 C10 1.9(4)
C8 C9 C10 C11 -1.0(5)
C9 C10 C11 C12 177.8(3)
C9 C10 C11 C31 -1.2(4)
C10 C11 C12 C13 -179.9(3)
C31 C11 C12 C13 -0.8(4)
C11 C12 C13 C14 0.6(4)
C12 C13 C14 C15 -0.1(4)
C13 C14 C15 C31 -0.3(4)
C1 C2 C16 O1 -111.3(2)
C3 C2 C16 O1 65.4(3)
C1 C2 C16 C17 65.8(3)
C3 C2 C16 C17 -117.5(2)
O1 C16 C17 C22 -153.9(2)
C2 C16 C17 C22 29.1(3)
O1 C16 C17 C18 26.2(3)
C2 C16 C17 C18 -150.8(2)
C22 C17 C18 C19 -0.8(4)
C16 C17 C18 C19 179.2(3)
C17 C18 C19 C20 1.1(5)
C18 C19 C20 C21 -0.3(5)
C19 C20 C21 C22 -1.0(5)
C20 C21 C22 C17 1.4(4)
C18 C17 C22 C21 -0.5(4)
C16 C17 C22 C21 179.5(2)
C28 C23 C24 C25 -0.9(4)
N2 C23 C24 C25 179.1(2)
C23 C24 C25 C26 0.8(4)
C24 C25 C26 C27 0.6(5)
C25 C26 C27 C28 -1.9(5)
C24 C23 C28 C27 -0.3(4)
N2 C23 C28 C27 179.7(2)
C26 C27 C28 C23 1.7(4)
N1 C3 C29 F1 -24.3(3)
C2 C3 C29 F1 153.0(2)
N1 C3 C29 F3 -147.0(2)
C2 C3 C29 F3 30.3(3)
N1 C3 C29 F2 95.0(2)
C2 C3 C29 F2 -87.7(3)
C2 C3 N1 C4 1.2(3)
C29 C3 N1 C4 178.40(19)
N2 C4 N1 C3 -178.5(2)
C6 C4 N1 C3 -2.2(3)
N1 C4 N2 N3 176.94(19)
C6 C4 N2 N3 0.0(2)
N1 C4 N2 C23 4.3(4)
C6 C4 N2 C23 -172.7(2)
C28 C23 N2 C4 -33.8(3)
C24 C23 N2 C4 146.1(2)
C28 C23 N2 N3 154.1(2)
C24 C23 N2 N3 -26.0(3)
C6 C5 N3 N2 -0.8(3)
C30 C5 N3 N2 178.7(2)
C4 N2 N3 C5 0.5(2)
C23 N2 N3 C5 174.06(19)
C56 C51 C52 C53 3.7(3)
C57 C51 C52 C53 -177.24(19)
C56 C51 C52 C66 -173.03(19)
C57 C51 C52 C66 6.0(3)
C51 C52 C53 N51 -1.2(3)
C66 C52 C53 N51 175.3(2)
C51 C52 C53 C79 178.9(2)
C66 C52 C53 C79 -4.6(3)
C52 C51 C56 C54 -4.2(3)
C57 C51 C56 C54 176.7(2)
C52 C51 C56 C55 173.8(2)
C57 C51 C56 C55 -5.2(4)
N51 C54 C56 C51 2.3(3)
N52 C54 C56 C51 -179.0(2)
N51 C54 C56 C55 -176.3(2)
N52 C54 C56 C55 2.4(2)
N53 C55 C56 C51 180.0(2)
C80 C55 C56 C51 -2.4(5)
N53 C55 C56 C54 -1.8(3)
C80 C55 C56 C54 175.8(3)
C52 C51 C57 C58 -77.9(3)
C56 C51 C57 C58 101.2(3)
C52 C51 C57 C81 101.9(2)
C56 C51 C57 C81 -79.1(3)
C81 C57 C58 C59 1.4(3)
C51 C57 C58 C59 -178.8(2)
C57 C58 C59 C60 -0.3(4)
C58 C59 C60 C61 -1.9(4)
C59 C60 C61 C62 -176.8(3)
C59 C60 C61 C81 2.9(4)
C60 C61 C62 C63 177.4(3)
C81 C61 C62 C63 -2.3(4)
C61 C62 C63 C64 3.1(4)
C62 C63 C64 C65 -1.4(4)
C63 C64 C65 C81 -1.2(4)
C51 C52 C66 O51 104.8(3)
C53 C52 C66 O51 -71.7(3)
C51 C52 C66 C67 -73.4(3)
C53 C52 C66 C67 110.1(3)
O51 C66 C67 C72 157.3(2)
C52 C66 C67 C72 -24.6(3)
O51 C66 C67 C68 -23.2(4)
C52 C66 C67 C68 155.0(2)
C72 C67 C68 C69 -0.1(4)
C66 C67 C68 C69 -179.7(3)
C67 C68 C69 C70 0.4(5)
C68 C69 C70 C71 -0.5(6)
C69 C70 C71 C72 0.4(5)
C68 C67 C72 C71 0.0(4)
C66 C67 C72 C71 179.6(2)
C70 C71 C72 C67 -0.2(5)
C78 C73 C74 C75 0.6(4)
N52 C73 C74 C75 -179.5(2)
C73 C74 C75 C76 0.1(4)
C74 C75 C76 C77 -0.6(4)
C75 C76 C77 C78 0.4(5)
C74 C73 C78 C77 -0.8(4)
N52 C73 C78 C77 179.3(2)
C76 C77 C78 C73 0.3(4)
N51 C53 C79 F53B 45(2)
C52 C53 C79 F53B -135(2)
N51 C53 C79 F51B 167.6(19)
C52 C53 C79 F51B -12.5(19)
N51 C53 C79 F52 -99.5(8)
C52 C53 C79 F52 80.4(8)
N51 C53 C79 F51 140.1(6)
C52 C53 C79 F51 -40.0(6)
N51 C53 C79 F53 20.9(5)
C52 C53 C79 F53 -159.3(4)
N51 C53 C79 F52B -71.1(15)
C52 C53 C79 F52B 108.8(15)
C52 C53 N51 C54 -0.8(3)
C79 C53 N51 C54 179.0(2)
N52 C54 N51 C53 -178.2(2)
C56 C54 N51 C53 0.3(3)
N51 C54 N52 N53 176.4(2)
C56 C54 N52 N53 -2.3(2)
N51 C54 N52 C73 -8.6(4)
C56 C54 N52 C73 172.7(2)
C74 C73 N52 C54 -164.0(2)
C78 C73 N52 C54 15.9(4)
C74 C73 N52 N53 10.6(3)
C78 C73 N52 N53 -169.5(2)
C56 C55 N53 N52 0.5(3)
C80 C55 N53 N52 -177.4(2)
C54 N52 N53 C55 1.1(3)
C73 N52 N53 C55 -174.6(2)
C14 C15 C31 C11 0.1(3)
C14 C15 C31 C7 176.9(2)
C10 C11 C31 C15 179.5(2)
C12 C11 C31 C15 0.4(3)
C10 C11 C31 C7 2.6(3)
C12 C11 C31 C7 -176.6(2)
C8 C7 C31 C15 -178.5(2)
C1 C7 C31 C15 -2.1(3)
C8 C7 C31 C11 -1.7(3)
C1 C7 C31 C11 174.71(19)
C64 C65 C81 C57 -176.2(2)
C64 C65 C81 C61 1.9(3)
C58 C57 C81 C65 177.7(2)
C51 C57 C81 C65 -2.1(3)
C58 C57 C81 C61 -0.4(3)
C51 C57 C81 C61 179.79(19)
C60 C61 C81 C65 -179.9(2)
C62 C61 C81 C65 -0.2(3)
C60 C61 C81 C57 -1.7(3)
C62 C61 C81 C57 178.0(2)
